data_4113022
loop_
_publ_author_name
'Ian J. Rhile'
'James M. Mayer'

_publ_contact_author
;
      DiPasquale, Antonio G.
    Department of Chemistry, BOX 351700
    University of Washington
    Seattle, WA 98195
    USA
;
_publ_contact_author_email adipasqu@u.washington.edu
_publ_section_title
;
 One-Electron Oxidation of a Hydrogen-Bonded Phenol Occurs by Concerted
 Proton-Coupled Electron Transfer
;
_journal_name_full 'Journal of the American Chemical Society'
_journal_page_first 12718
_journal_page_last 12719
_journal_paper_doi 10.1021/ja031583q
_journal_volume 126
_journal_year 2004
_chemical_formula_moiety '2(C27 H33 N O), 0.5(C6 H14)'
_chemical_formula_sum 'C57 H73 N2 O2'
_chemical_formula_weight 818.17
_chemical_name_common IJR-I-97
_chemical_name_systematic 'IJR-I-97 '
_space_group_IT_number 2
_symmetry_cell_setting triclinic
_symmetry_space_group_name_Hall '-P 1'
_symmetry_space_group_name_H-M 'P -1'
_atom_sites_solution_hydrogens geom
_atom_sites_solution_primary direct
_atom_sites_solution_secondary difmap
_audit_creation_method SHELXL-97
_cell_angle_alpha 75.3230(16)
_cell_angle_beta 79.8130(14)
_cell_angle_gamma 74.796(3)
_cell_formula_units_Z 2
_cell_length_a 11.4910(3)
_cell_length_b 14.9150(7)
_cell_length_c 15.1270(8)
_cell_measurement_reflns_used 288
_cell_measurement_temperature 130(2)
_cell_volume 2403.22(18)
_computing_cell_refinement 'HKL Scalepack (Otwinowski & Minor 1997)'
_computing_data_collection 'Collect (Nonius BV, 1997-2000)'
_computing_data_reduction 'HKL Scalepack (Otwinowski & Minor 1997)'
_computing_molecular_graphics 'maXus, Zortep'
_computing_publication_material 'SHELXL-97 (Sheldrick, 1997)'
_computing_structure_refinement 'SHELXL-97 (Sheldrick, 1997)'
_computing_structure_solution SIR97
_diffrn_ambient_temperature 130(2)
_diffrn_detector_area_resol_mean 9
_diffrn_measured_fraction_theta_full 0.911
_diffrn_measured_fraction_theta_max 0.911
_diffrn_measurement_device_type 'Nonius KappaCCD'
_diffrn_measurement_method '\f and \w scans'
_diffrn_radiation_monochromator graphite
_diffrn_radiation_source 'fine-focus sealed tube'
_diffrn_radiation_type MoK\a
_diffrn_radiation_wavelength 0.71073
_diffrn_reflns_av_R_equivalents 0.0626
_diffrn_reflns_av_sigmaI/netI 0.1095
_diffrn_reflns_limit_h_max 12
_diffrn_reflns_limit_h_min -13
_diffrn_reflns_limit_k_max 14
_diffrn_reflns_limit_k_min -19
_diffrn_reflns_limit_l_max 20
_diffrn_reflns_limit_l_min -19
_diffrn_reflns_number 13928
_diffrn_reflns_theta_full 24.71
_diffrn_reflns_theta_max 28.28
_diffrn_reflns_theta_min 2.93
_exptl_absorpt_coefficient_mu 0.067
_exptl_absorpt_correction_T_max 0.9815
_exptl_absorpt_correction_T_min 0.9724
_exptl_absorpt_correction_type numerical
_exptl_absorpt_process_details 'HKL-2000, using redundancy'
_exptl_crystal_colour colorless
_exptl_crystal_density_diffrn 1.131
_exptl_crystal_description prism
_exptl_crystal_F_000 890
_exptl_crystal_size_max 0.42
_exptl_crystal_size_mid 0.28
_exptl_crystal_size_min 0.28
_refine_diff_density_max 0.379
_refine_diff_density_min -0.324
_refine_diff_density_rms 0.056
_refine_ls_extinction_method none
_refine_ls_goodness_of_fit_ref 1.003
_refine_ls_hydrogen_treatment riding
_refine_ls_matrix_type full
_refine_ls_number_parameters 565
_refine_ls_number_reflns 7470
_refine_ls_number_restraints 0
_refine_ls_restrained_S_all 1.003
_refine_ls_R_factor_all 0.1067
_refine_ls_R_factor_gt 0.0585
_refine_ls_shift/su_max 0.000
_refine_ls_shift/su_mean 0.000
_refine_ls_structure_factor_coef Fsqd
_refine_ls_weighting_details 'calc w=1/[\s^2^(Fo^2^)+(0.0620P)^2^+0.0000P] where P=(Fo^2^+2Fc^2^)/3'
_refine_ls_weighting_scheme calc
_refine_ls_wR_factor_gt 0.1233
_refine_ls_wR_factor_ref 0.1414
_reflns_number_gt 4643
_reflns_number_total 7470
_reflns_threshold_expression >2sigma(I)
_cod_data_source_file ja031583qsi20031212_090954.cif
_cod_data_source_block shelxl
_cod_database_code 4113022

loop_
_symmetry_equiv_pos_as_xyz
'x, y, z'
'-x, -y, -z'

loop_
_atom_site_label
_atom_site_type_symbol
_atom_site_fract_x
_atom_site_fract_y
_atom_site_fract_z
_atom_site_U_iso_or_equiv
_atom_site_adp_type
_atom_site_occupancy
_atom_site_symmetry_multiplicity
_atom_site_calc_flag
_atom_site_refinement_flags
O1 O 0.59571(13) 0.01792(11) 0.84191(11) 0.0186(4) Uani 1 1 d .
H1 H 0.5410 -0.0070 0.8714 0.022 Uiso 1 1 calc R
O2 O 0.22017(14) 0.12550(12) 0.41640(11) 0.0242(4) Uani 1 1 d .
H2 H 0.2893 0.0946 0.4052 0.029 Uiso 1 1 calc R
N1 N 0.39229(15) 0.00568(14) 0.93895(13) 0.0167(5) Uani 1 1 d .
H1A H 0.3839 0.0169 1.0033 0.020 Uiso 1 1 d R
H1B H 0.3508 -0.0402 0.9438 0.020 Uiso 1 1 d R
N2 N 0.43201(17) 0.08316(14) 0.32040(14) 0.0206(5) Uani 1 1 d .
H2A H 0.4114 0.0781 0.2644 0.025 Uiso 1 1 d R
H2B H 0.5195 0.0425 0.3302 0.025 Uiso 1 1 d R
C1 C 0.55810(19) 0.11538(17) 0.83083(15) 0.0155(6) Uani 1 1 d .
C2 C 0.64640(19) 0.17033(17) 0.80201(15) 0.0156(6) Uani 1 1 d .
C3 C 0.6038(2) 0.26887(17) 0.78874(16) 0.0173(6) Uani 1 1 d .
H3 H 0.6605 0.3064 0.7699 0.021 Uiso 1 1 calc R
C4 C 0.48227(19) 0.31443(17) 0.80182(15) 0.0168(6) Uani 1 1 d .
C5 C 0.3983(2) 0.25746(17) 0.83182(16) 0.0183(6) Uani 1 1 d .
H5 H 0.3162 0.2862 0.8413 0.022 Uiso 1 1 calc R
C6 C 0.4343(2) 0.15767(18) 0.84811(15) 0.0167(6) Uani 1 1 d .
C7 C 0.78332(19) 0.12542(18) 0.78548(16) 0.0186(6) Uani 1 1 d .
C8 C 0.8080(2) 0.06585(19) 0.71268(17) 0.0251(6) Uani 1 1 d .
H8A H 0.7693 0.0133 0.7351 0.030 Uiso 1 1 calc R
H8B H 0.8939 0.0422 0.6999 0.030 Uiso 1 1 calc R
H8C H 0.7761 0.1046 0.6573 0.030 Uiso 1 1 calc R
C9 C 0.8591(2) 0.20071(18) 0.75193(18) 0.0235(6) Uani 1 1 d .
H9A H 0.9429 0.1701 0.7391 0.028 Uiso 1 1 calc R
H9B H 0.8510 0.2358 0.7987 0.028 Uiso 1 1 calc R
H9C H 0.8310 0.2435 0.6969 0.028 Uiso 1 1 calc R
C10 C 0.8292(2) 0.06198(19) 0.87553(17) 0.0240(6) Uani 1 1 d .
H10A H 0.7907 0.0091 0.8950 0.029 Uiso 1 1 calc R
H10B H 0.8098 0.0985 0.9223 0.029 Uiso 1 1 calc R
H10C H 0.9156 0.0388 0.8655 0.029 Uiso 1 1 calc R
C11 C 0.4453(2) 0.42296(17) 0.78584(17) 0.0213(6) Uani 1 1 d .
C12 C 0.5001(2) 0.4685(2) 0.69073(19) 0.0379(8) Uani 1 1 d .
H12A H 0.5871 0.4499 0.6868 0.045 Uiso 1 1 calc R
H12B H 0.4746 0.5365 0.6813 0.045 Uiso 1 1 calc R
H12C H 0.4732 0.4477 0.6444 0.045 Uiso 1 1 calc R
C13 C 0.4909(2) 0.4537(2) 0.8603(2) 0.0329(7) Uani 1 1 d .
H13A H 0.4481 0.4322 0.9192 0.039 Uiso 1 1 calc R
H13B H 0.4769 0.5219 0.8469 0.039 Uiso 1 1 calc R
H13C H 0.5763 0.4264 0.8614 0.039 Uiso 1 1 calc R
C14 C 0.3074(2) 0.46049(19) 0.7927(2) 0.0319(7) Uani 1 1 d .
H14A H 0.2760 0.4421 0.7469 0.038 Uiso 1 1 calc R
H14B H 0.2883 0.5287 0.7828 0.038 Uiso 1 1 calc R
H14C H 0.2713 0.4342 0.8528 0.038 Uiso 1 1 calc R
C15 C 0.33633(19) 0.09907(17) 0.87952(15) 0.0154(6) Uani 1 1 d .
C16 C 0.22701(19) 0.14977(17) 0.93890(16) 0.0156(5) Uani 1 1 d .
C17 C 0.2509(2) 0.17493(17) 1.01565(17) 0.0205(6) Uani 1 1 d .
H17 H 0.3311 0.1667 1.0254 0.025 Uiso 1 1 calc R
C18 C 0.1579(2) 0.21180(19) 1.07752(18) 0.0273(7) Uani 1 1 d .
H18 H 0.1756 0.2278 1.1284 0.033 Uiso 1 1 calc R
C19 C 0.0393(2) 0.2246(2) 1.06309(19) 0.0324(7) Uani 1 1 d .
H19 H -0.0237 0.2486 1.1047 0.039 Uiso 1 1 calc R
C20 C 0.0141(2) 0.2018(2) 0.9873(2) 0.0348(7) Uani 1 1 d .
H20 H -0.0663 0.2112 0.9775 0.042 Uiso 1 1 calc R
C21 C 0.1074(2) 0.16492(18) 0.92469(18) 0.0248(6) Uani 1 1 d .
H21 H 0.0889 0.1505 0.8732 0.030 Uiso 1 1 calc R
C22 C 0.29649(18) 0.07658(17) 0.79767(16) 0.0154(6) Uani 1 1 d .
C23 C 0.2337(2) 0.00494(18) 0.81055(17) 0.0229(6) Uani 1 1 d .
H23 H 0.2184 -0.0308 0.8696 0.027 Uiso 1 1 calc R
C24 C 0.1938(2) -0.01406(19) 0.73774(18) 0.0275(7) Uani 1 1 d .
H24 H 0.1529 -0.0626 0.7480 0.033 Uiso 1 1 calc R
C25 C 0.2145(2) 0.0387(2) 0.64991(18) 0.0281(7) Uani 1 1 d .
H25 H 0.1868 0.0266 0.6009 0.034 Uiso 1 1 calc R
C26 C 0.2765(2) 0.1095(2) 0.63547(18) 0.0310(7) Uani 1 1 d .
H26 H 0.2908 0.1453 0.5763 0.037 Uiso 1 1 calc R
C27 C 0.3177(2) 0.12779(19) 0.70859(16) 0.0245(6) Uani 1 1 d .
H27 H 0.3604 0.1753 0.6975 0.029 Uiso 1 1 calc R
C28 C 0.1989(2) 0.20836(18) 0.35012(16) 0.0185(6) Uani 1 1 d .
C29 C 0.0792(2) 0.25824(18) 0.34017(16) 0.0191(6) Uani 1 1 d .
C30 C 0.0615(2) 0.34442(18) 0.27435(16) 0.0193(6) Uani 1 1 d .
H30 H -0.0177 0.3784 0.2664 0.023 Uiso 1 1 calc R
C31 C 0.1566(2) 0.38153(18) 0.22044(16) 0.0187(6) Uani 1 1 d .
C32 C 0.2737(2) 0.32879(17) 0.23245(16) 0.0180(6) Uani 1 1 d .
H32 H 0.3386 0.3523 0.1973 0.022 Uiso 1 1 calc R
C33 C 0.29781(19) 0.24184(17) 0.29527(16) 0.0164(6) Uani 1 1 d .
C34 C -0.0309(2) 0.22306(19) 0.39956(17) 0.0210(6) Uani 1 1 d .
C35 C -0.0278(2) 0.2226(2) 0.50004(18) 0.0332(7) Uani 1 1 d .
H35A H -0.0956 0.2000 0.5371 0.040 Uiso 1 1 calc R
H35B H -0.0324 0.2861 0.5060 0.040 Uiso 1 1 calc R
H35C H 0.0465 0.1815 0.5203 0.040 Uiso 1 1 calc R
C36 C -0.1516(2) 0.2870(2) 0.37118(19) 0.0347(7) Uani 1 1 d .
H36A H -0.2172 0.2615 0.4083 0.042 Uiso 1 1 calc R
H36B H -0.1552 0.2899 0.3076 0.042 Uiso 1 1 calc R
H36C H -0.1583 0.3498 0.3798 0.042 Uiso 1 1 calc R
C37 C -0.0273(2) 0.1230(2) 0.3894(2) 0.0360(7) Uani 1 1 d .
H37A H 0.0445 0.0798 0.4120 0.043 Uiso 1 1 calc R
H37B H -0.0262 0.1235 0.3257 0.043 Uiso 1 1 calc R
H37C H -0.0978 0.1028 0.4241 0.043 Uiso 1 1 calc R
C38 C 0.1352(2) 0.47829(18) 0.15103(17) 0.0229(6) Uani 1 1 d .
C39 C 0.1587(3) 0.5527(2) 0.1940(2) 0.0413(8) Uani 1 1 d .
H39A H 0.1004 0.5604 0.2471 0.050 Uiso 1 1 calc R
H39B H 0.1514 0.6123 0.1500 0.050 Uiso 1 1 calc R
H39C H 0.2391 0.5324 0.2122 0.050 Uiso 1 1 calc R
C40 C 0.0044(2) 0.5101(2) 0.1279(2) 0.0472(9) Uani 1 1 d .
H40A H -0.0128 0.4636 0.1015 0.057 Uiso 1 1 calc R
H40B H -0.0059 0.5703 0.0846 0.057 Uiso 1 1 calc R
H40C H -0.0501 0.5166 0.1830 0.057 Uiso 1 1 calc R
C41 C 0.2203(2) 0.4727(2) 0.06247(18) 0.0345(7) Uani 1 1 d .
H41A H 0.3029 0.4579 0.0754 0.041 Uiso 1 1 calc R
H41B H 0.2037 0.5328 0.0195 0.041 Uiso 1 1 calc R
H41C H 0.2081 0.4239 0.0365 0.041 Uiso 1 1 calc R
C42 C 0.4292(2) 0.18631(17) 0.30769(16) 0.0176(6) Uani 1 1 d .
C43 C 0.51697(19) 0.21682(17) 0.22194(16) 0.0180(6) Uani 1 1 d .
C44 C 0.4971(2) 0.20641(18) 0.13711(16) 0.0207(6) Uani 1 1 d .
H44 H 0.4331 0.1802 0.1344 0.025 Uiso 1 1 calc R
C45 C 0.5700(2) 0.23400(18) 0.05697(17) 0.0242(6) Uani 1 1 d .
H45 H 0.5548 0.2265 0.0012 0.029 Uiso 1 1 calc R
C46 C 0.6655(2) 0.27272(19) 0.05997(18) 0.0285(7) Uani 1 1 d .
H46 H 0.7147 0.2919 0.0063 0.034 Uiso 1 1 calc R
C47 C 0.6875(2) 0.28282(19) 0.14336(18) 0.0278(7) Uani 1 1 d .
H47 H 0.7523 0.3083 0.1457 0.033 Uiso 1 1 calc R
C48 C 0.6136(2) 0.25522(18) 0.22390(17) 0.0219(6) Uani 1 1 d .
H48 H 0.6293 0.2627 0.2795 0.026 Uiso 1 1 calc R
C49 C 0.46647(19) 0.20121(18) 0.39446(16) 0.0183(6) Uani 1 1 d .
C50 C 0.5420(2) 0.12992(19) 0.45109(17) 0.0254(6) Uani 1 1 d .
H50 H 0.5681 0.0696 0.4380 0.030 Uiso 1 1 calc R
C51 C 0.5791(2) 0.1465(2) 0.52597(18) 0.0316(7) Uani 1 1 d .
H51 H 0.6299 0.0975 0.5624 0.038 Uiso 1 1 calc R
C52 C 0.5418(2) 0.2350(2) 0.54773(18) 0.0291(7) Uani 1 1 d .
H52 H 0.5673 0.2460 0.5983 0.035 Uiso 1 1 calc R
C53 C 0.4662(2) 0.3068(2) 0.49326(18) 0.0309(7) Uani 1 1 d .
H53 H 0.4403 0.3668 0.5070 0.037 Uiso 1 1 calc R
C54 C 0.4284(2) 0.28990(19) 0.41779(17) 0.0253(6) Uani 1 1 d .
H54 H 0.3766 0.3388 0.3821 0.030 Uiso 1 1 calc R
C59 C 0.0663(3) 0.4943(3) 0.4863(3) 0.0881(15) Uani 1 1 d .
H59A H 0.0828 0.5549 0.4519 0.106 Uiso 1 1 calc R
H59B H 0.0938 0.4493 0.4463 0.106 Uiso 1 1 calc R
C60 C 0.1368(4) 0.4587(3) 0.5700(3) 0.1030(17) Uani 1 1 d .
H60A H 0.2196 0.4656 0.5498 0.124 Uiso 1 1 calc R
H60B H 0.1013 0.5000 0.6128 0.124 Uiso 1 1 calc R
C61 C 0.1409(4) 0.3612(3) 0.6192(3) 0.1012(17) Uani 1 1 d .
H61A H 0.0597 0.3524 0.6380 0.121 Uiso 1 1 calc R
H61B H 0.1824 0.3479 0.6725 0.121 Uiso 1 1 calc R
H61C H 0.1834 0.3188 0.5797 0.121 Uiso 1 1 calc R

loop_
_atom_site_aniso_label
_atom_site_aniso_U_11
_atom_site_aniso_U_22
_atom_site_aniso_U_33
_atom_site_aniso_U_23
_atom_site_aniso_U_13
_atom_site_aniso_U_12
O1 0.0171(8) 0.0167(10) 0.0233(10) -0.0051(8) -0.0002(7) -0.0070(7)
O2 0.0236(9) 0.0250(11) 0.0200(10) 0.0021(8) -0.0024(7) -0.0055(8)
N1 0.0187(10) 0.0170(12) 0.0155(11) -0.0009(9) -0.0055(8) -0.0065(9)
N2 0.0259(11) 0.0162(12) 0.0205(12) -0.0023(10) -0.0053(8) -0.0061(9)
C1 0.0179(13) 0.0138(14) 0.0154(14) -0.0043(11) -0.0072(9) -0.0005(10)
C2 0.0168(12) 0.0201(15) 0.0110(13) -0.0038(11) -0.0018(9) -0.0056(11)
C3 0.0180(13) 0.0173(15) 0.0168(14) -0.0013(11) -0.0008(9) -0.0077(11)
C4 0.0193(13) 0.0179(15) 0.0130(13) -0.0012(11) -0.0057(9) -0.0037(11)
C5 0.0165(12) 0.0182(15) 0.0190(14) -0.0028(11) -0.0046(10) -0.0011(11)
C6 0.0186(13) 0.0219(15) 0.0102(13) -0.0023(11) -0.0030(9) -0.0060(11)
C7 0.0189(13) 0.0199(15) 0.0175(14) -0.0047(11) -0.0014(10) -0.0051(11)
C8 0.0185(13) 0.0296(17) 0.0288(16) -0.0123(13) 0.0015(10) -0.0055(11)
C9 0.0149(13) 0.0276(17) 0.0284(16) -0.0080(13) 0.0007(10) -0.0062(11)
C10 0.0152(13) 0.0302(17) 0.0259(15) -0.0042(12) -0.0036(10) -0.0050(11)
C11 0.0201(13) 0.0137(14) 0.0285(16) -0.0005(12) -0.0045(10) -0.0036(11)
C12 0.0433(17) 0.0230(17) 0.0404(19) 0.0036(14) -0.0005(13) -0.0085(13)
C13 0.0294(15) 0.0208(17) 0.051(2) -0.0121(14) -0.0092(13) -0.0028(12)
C14 0.0282(15) 0.0189(16) 0.0472(19) -0.0035(14) -0.0116(12) -0.0019(12)
C15 0.0135(12) 0.0142(14) 0.0185(14) -0.0010(11) -0.0055(9) -0.0032(10)
C16 0.0172(13) 0.0109(14) 0.0178(14) -0.0003(11) -0.0021(10) -0.0044(10)
C17 0.0202(13) 0.0192(15) 0.0236(15) -0.0046(12) -0.0048(10) -0.0058(11)
C18 0.0332(16) 0.0239(16) 0.0236(16) -0.0075(13) -0.0024(11) -0.0027(12)
C19 0.0233(15) 0.0341(18) 0.0372(18) -0.0164(14) 0.0037(12) 0.0016(12)
C20 0.0169(14) 0.044(2) 0.0433(19) -0.0167(15) -0.0029(12) -0.0012(13)
C21 0.0217(14) 0.0258(16) 0.0272(16) -0.0077(13) -0.0074(11) -0.0012(12)
C22 0.0111(12) 0.0157(14) 0.0192(14) -0.0042(11) -0.0040(9) -0.0011(10)
C23 0.0254(13) 0.0235(16) 0.0217(15) -0.0022(12) -0.0065(10) -0.0090(12)
C24 0.0284(14) 0.0268(17) 0.0328(17) -0.0069(13) -0.0134(11) -0.0091(12)
C25 0.0272(14) 0.0356(18) 0.0250(17) -0.0138(14) -0.0122(11) -0.0003(13)
C26 0.0365(15) 0.0396(19) 0.0192(16) -0.0031(13) -0.0049(12) -0.0147(14)
C27 0.0258(14) 0.0315(17) 0.0194(15) -0.0040(13) -0.0040(11) -0.0128(12)
C28 0.0227(14) 0.0212(15) 0.0125(13) -0.0039(11) -0.0049(10) -0.0044(11)
C29 0.0177(13) 0.0267(16) 0.0155(14) -0.0061(12) -0.0010(9) -0.0086(11)
C30 0.0170(12) 0.0233(16) 0.0204(14) -0.0092(12) -0.0028(10) -0.0047(11)
C31 0.0199(14) 0.0213(15) 0.0173(14) -0.0057(11) -0.0059(10) -0.0047(11)
C32 0.0188(13) 0.0189(15) 0.0167(14) -0.0019(11) -0.0019(10) -0.0071(11)
C33 0.0166(13) 0.0203(15) 0.0157(14) -0.0079(11) -0.0043(10) -0.0045(10)
C34 0.0171(13) 0.0242(16) 0.0226(15) -0.0053(12) 0.0015(10) -0.0085(11)
C35 0.0317(15) 0.0375(19) 0.0270(17) -0.0036(14) 0.0052(12) -0.0111(13)
C36 0.0245(15) 0.048(2) 0.0315(17) -0.0046(15) 0.0019(11) -0.0166(14)
C37 0.0295(15) 0.041(2) 0.046(2) -0.0164(16) 0.0047(13) -0.0212(14)
C38 0.0176(13) 0.0208(16) 0.0280(16) -0.0019(12) -0.0055(10) -0.0018(11)
C39 0.0510(18) 0.0256(18) 0.046(2) -0.0059(15) -0.0034(14) -0.0090(14)
C40 0.0290(16) 0.039(2) 0.060(2) 0.0208(17) -0.0177(14) -0.0065(14)
C41 0.0412(16) 0.0273(18) 0.0242(16) 0.0092(13) -0.0004(12) -0.0057(13)
C42 0.0181(13) 0.0173(15) 0.0179(14) -0.0047(11) -0.0028(10) -0.0036(10)
C43 0.0152(13) 0.0151(14) 0.0193(14) -0.0031(11) -0.0026(10) 0.0038(10)
C44 0.0197(13) 0.0235(16) 0.0188(15) -0.0045(12) -0.0021(10) -0.0048(11)
C45 0.0280(14) 0.0218(16) 0.0193(15) -0.0050(12) -0.0026(11) 0.0005(12)
C46 0.0262(14) 0.0258(17) 0.0257(16) -0.0028(13) 0.0053(11) -0.0011(12)
C47 0.0164(13) 0.0282(17) 0.0370(18) -0.0061(13) 0.0002(11) -0.0053(11)
C48 0.0187(13) 0.0234(16) 0.0227(15) -0.0019(12) -0.0052(10) -0.0044(11)
C49 0.0174(12) 0.0224(16) 0.0162(14) -0.0012(11) -0.0033(10) -0.0081(11)
C50 0.0261(14) 0.0236(16) 0.0273(16) -0.0052(12) -0.0105(11) -0.0028(11)
C51 0.0371(16) 0.0295(18) 0.0294(17) 0.0030(14) -0.0198(12) -0.0084(13)
C52 0.0305(15) 0.043(2) 0.0192(15) -0.0049(14) -0.0072(11) -0.0167(13)
C53 0.0363(16) 0.0299(18) 0.0339(18) -0.0167(14) -0.0104(12) -0.0069(13)
C54 0.0274(14) 0.0230(16) 0.0260(16) -0.0061(12) -0.0095(11) -0.0015(12)
C59 0.080(3) 0.049(3) 0.143(4) -0.034(3) -0.051(3) 0.008(2)
C60 0.113(4) 0.068(3) 0.119(4) -0.011(3) -0.053(3) 0.013(3)
C61 0.111(4) 0.075(4) 0.122(4) -0.038(3) -0.045(3) 0.008(3)

loop_
_atom_type_symbol
_atom_type_description
_atom_type_scat_dispersion_real
_atom_type_scat_dispersion_imag
_atom_type_scat_source
C C 0.0033 0.0016 'International Tables Vol C Tables 4.2.6.8 and 6.1.1.4'
H H 0.0000 0.0000 'International Tables Vol C Tables 4.2.6.8 and 6.1.1.4'
O O 0.0106 0.0060 'International Tables Vol C Tables 4.2.6.8 and 6.1.1.4'
N N 0.0061 0.0033 'International Tables Vol C Tables 4.2.6.8 and 6.1.1.4'

loop_
_geom_angle_atom_site_label_1
_geom_angle_atom_site_label_2
_geom_angle_atom_site_label_3
_geom_angle
_geom_angle_site_symmetry_1
C1 O1 H1 109.5 .
C28 O2 H2 109.5 .
C15 N1 H1A 106.6 .
C15 N1 H1B 112.3 .
H1A N1 H1B 105.6 .
C42 N2 H2A 104.5 .
C42 N2 H2B 109.9 .
H2A N2 H2B 109.5 .
O1 C1 C6 119.9(2) .
O1 C1 C2 118.5(2) .
C6 C1 C2 121.6(2) .
C3 C2 C1 116.5(2) .
C3 C2 C7 120.9(2) .
C1 C2 C7 122.6(2) .
C4 C3 C2 124.3(2) .
C4 C3 H3 117.9 .
C2 C3 H3 117.9 .
C3 C4 C5 117.4(2) .
C3 C4 C11 120.1(2) .
C5 C4 C11 122.5(2) .
C4 C5 C6 121.7(2) .
C4 C5 H5 119.1 .
C6 C5 H5 119.1 .
C1 C6 C5 118.5(2) .
C1 C6 C15 122.5(2) .
C5 C6 C15 119.0(2) .
C8 C7 C9 107.56(19) .
C8 C7 C10 109.4(2) .
C9 C7 C10 106.87(19) .
C8 C7 C2 110.45(18) .
C9 C7 C2 112.2(2) .
C10 C7 C2 110.31(19) .
C7 C8 H8A 109.5 .
C7 C8 H8B 109.5 .
H8A C8 H8B 109.5 .
C7 C8 H8C 109.5 .
H8A C8 H8C 109.5 .
H8B C8 H8C 109.5 .
C7 C9 H9A 109.5 .
C7 C9 H9B 109.5 .
H9A C9 H9B 109.5 .
C7 C9 H9C 109.5 .
H9A C9 H9C 109.5 .
H9B C9 H9C 109.5 .
C7 C10 H10A 109.5 .
C7 C10 H10B 109.5 .
H10A C10 H10B 109.5 .
C7 C10 H10C 109.5 .
H10A C10 H10C 109.5 .
H10B C10 H10C 109.5 .
C4 C11 C12 110.6(2) .
C4 C11 C14 112.3(2) .
C12 C11 C14 108.2(2) .
C4 C11 C13 108.56(19) .
C12 C11 C13 109.7(2) .
C14 C11 C13 107.5(2) .
C11 C12 H12A 109.5 .
C11 C12 H12B 109.5 .
H12A C12 H12B 109.5 .
C11 C12 H12C 109.5 .
H12A C12 H12C 109.5 .
H12B C12 H12C 109.5 .
C11 C13 H13A 109.5 .
C11 C13 H13B 109.5 .
H13A C13 H13B 109.5 .
C11 C13 H13C 109.5 .
H13A C13 H13C 109.5 .
H13B C13 H13C 109.5 .
C11 C14 H14A 109.5 .
C11 C14 H14B 109.5 .
H14A C14 H14B 109.5 .
C11 C14 H14C 109.5 .
H14A C14 H14C 109.5 .
H14B C14 H14C 109.5 .
N1 C15 C22 107.23(19) .
N1 C15 C6 107.40(17) .
C22 C15 C6 111.53(19) .
N1 C15 C16 107.72(18) .
C22 C15 C16 111.81(17) .
C6 C15 C16 110.91(19) .
C21 C16 C17 118.1(2) .
C21 C16 C15 124.0(2) .
C17 C16 C15 117.68(19) .
C18 C17 C16 121.5(2) .
C18 C17 H17 119.3 .
C16 C17 H17 119.3 .
C19 C18 C17 119.5(3) .
C19 C18 H18 120.3 .
C17 C18 H18 120.3 .
C20 C19 C18 119.9(2) .
C20 C19 H19 120.1 .
C18 C19 H19 120.1 .
C19 C20 C21 120.8(2) .
C19 C20 H20 119.6 .
C21 C20 H20 119.6 .
C16 C21 C20 120.2(2) .
C16 C21 H21 119.9 .
C20 C21 H21 119.9 .
C27 C22 C23 117.2(2) .
C27 C22 C15 121.8(2) .
C23 C22 C15 121.0(2) .
C24 C23 C22 121.6(2) .
C24 C23 H23 119.2 .
C22 C23 H23 119.2 .
C25 C24 C23 120.2(3) .
C25 C24 H24 119.9 .
C23 C24 H24 119.9 .
C26 C25 C24 119.3(2) .
C26 C25 H25 120.3 .
C24 C25 H25 120.3 .
C25 C26 C27 120.5(2) .
C25 C26 H26 119.8 .
C27 C26 H26 119.8 .
C22 C27 C26 121.2(2) .
C22 C27 H27 119.4 .
C26 C27 H27 119.4 .
O2 C28 C29 118.9(2) .
O2 C28 C33 119.6(2) .
C29 C28 C33 121.6(2) .
C28 C29 C30 117.1(2) .
C28 C29 C34 122.6(2) .
C30 C29 C34 120.3(2) .
C31 C30 C29 123.2(2) .
C31 C30 H30 118.4 .
C29 C30 H30 118.4 .
C32 C31 C30 117.3(2) .
C32 C31 C38 120.2(2) .
C30 C31 C38 122.4(2) .
C31 C32 C33 122.4(2) .
C31 C32 H32 118.8 .
C33 C32 H32 118.8 .
C32 C33 C28 118.2(2) .
C32 C33 C42 120.8(2) .
C28 C33 C42 120.9(2) .
C36 C34 C35 107.6(2) .
C36 C34 C37 107.5(2) .
C35 C34 C37 110.1(2) .
C36 C34 C29 112.3(2) .
C35 C34 C29 109.4(2) .
C37 C34 C29 109.9(2) .
C34 C35 H35A 109.5 .
C34 C35 H35B 109.5 .
H35A C35 H35B 109.5 .
C34 C35 H35C 109.5 .
H35A C35 H35C 109.5 .
H35B C35 H35C 109.5 .
C34 C36 H36A 109.5 .
C34 C36 H36B 109.5 .
H36A C36 H36B 109.5 .
C34 C36 H36C 109.5 .
H36A C36 H36C 109.5 .
H36B C36 H36C 109.5 .
C34 C37 H37A 109.5 .
C34 C37 H37B 109.5 .
H37A C37 H37B 109.5 .
C34 C37 H37C 109.5 .
H37A C37 H37C 109.5 .
H37B C37 H37C 109.5 .
C41 C38 C39 109.3(2) .
C41 C38 C40 108.7(2) .
C39 C38 C40 108.0(2) .
C41 C38 C31 110.8(2) .
C39 C38 C31 108.6(2) .
C40 C38 C31 111.5(2) .
C38 C39 H39A 109.5 .
C38 C39 H39B 109.5 .
H39A C39 H39B 109.5 .
C38 C39 H39C 109.5 .
H39A C39 H39C 109.5 .
H39B C39 H39C 109.5 .
C38 C40 H40A 109.5 .
C38 C40 H40B 109.5 .
H40A C40 H40B 109.5 .
C38 C40 H40C 109.5 .
H40A C40 H40C 109.5 .
H40B C40 H40C 109.5 .
C38 C41 H41A 109.5 .
C38 C41 H41B 109.5 .
H41A C41 H41B 109.5 .
C38 C41 H41C 109.5 .
H41A C41 H41C 109.5 .
H41B C41 H41C 109.5 .
N2 C42 C49 108.46(19) .
N2 C42 C33 107.26(18) .
C49 C42 C33 109.92(19) .
N2 C42 C43 109.37(19) .
C49 C42 C43 110.90(19) .
C33 C42 C43 110.82(19) .
C48 C43 C44 117.8(2) .
C48 C43 C42 123.9(2) .
C44 C43 C42 118.3(2) .
C45 C44 C43 121.8(2) .
C45 C44 H44 119.1 .
C43 C44 H44 119.1 .
C46 C45 C44 119.7(2) .
C46 C45 H45 120.1 .
C44 C45 H45 120.1 .
C45 C46 C47 119.4(2) .
C45 C46 H46 120.3 .
C47 C46 H46 120.3 .
C46 C47 C48 120.6(2) .
C46 C47 H47 119.7 .
C48 C47 H47 119.7 .
C43 C48 C47 120.6(2) .
C43 C48 H48 119.7 .
C47 C48 H48 119.7 .
C50 C49 C54 117.0(2) .
C50 C49 C42 122.7(2) .
C54 C49 C42 120.3(2) .
C51 C50 C49 121.5(3) .
C51 C50 H50 119.2 .
C49 C50 H50 119.2 .
C50 C51 C52 120.9(2) .
C50 C51 H51 119.6 .
C52 C51 H51 119.6 .
C53 C52 C51 118.9(2) .
C53 C52 H52 120.6 .
C51 C52 H52 120.6 .
C52 C53 C54 120.2(3) .
C52 C53 H53 119.9 .
C54 C53 H53 119.9 .
C53 C54 C49 121.5(2) .
C53 C54 H54 119.3 .
C49 C54 H54 119.3 .
C59 C59 C60 111.6(5) 2_566
C59 C59 H59A 109.3 2_566
C60 C59 H59A 109.3 .
C59 C59 H59B 109.3 2_566
C60 C59 H59B 109.3 .
H59A C59 H59B 108.0 .
C61 C60 C59 116.4(4) .
C61 C60 H60A 108.2 .
C59 C60 H60A 108.2 .
C61 C60 H60B 108.2 .
C59 C60 H60B 108.2 .
H60A C60 H60B 107.3 .
C60 C61 H61A 109.5 .
C60 C61 H61B 109.5 .
H61A C61 H61B 109.5 .
C60 C61 H61C 109.5 .
H61A C61 H61C 109.5 .
H61B C61 H61C 109.5 .

loop_
_geom_bond_atom_site_label_1
_geom_bond_atom_site_label_2
_geom_bond_distance
_geom_bond_site_symmetry_2
O1 C1 1.379(3) .
O1 H1 0.8200 .
O2 C28 1.376(3) .
O2 H2 0.8200 .
N1 C15 1.504(3) .
N1 H1A 1.0125 .
N1 H1B 0.9142 .
N2 C42 1.494(3) .
N2 H2A 0.9447 .
N2 H2B 1.0429 .
C1 C6 1.404(3) .
C1 C2 1.411(3) .
C2 C3 1.396(3) .
C2 C7 1.543(3) .
C3 C4 1.387(3) .
C3 H3 0.9300 .
C4 C5 1.393(3) .
C4 C11 1.529(3) .
C5 C6 1.405(3) .
C5 H5 0.9300 .
C6 C15 1.540(3) .
C7 C8 1.528(3) .
C7 C9 1.531(3) .
C7 C10 1.539(3) .
C8 H8A 0.9600 .
C8 H8B 0.9600 .
C8 H8C 0.9600 .
C9 H9A 0.9600 .
C9 H9B 0.9600 .
C9 H9C 0.9600 .
C10 H10A 0.9600 .
C10 H10B 0.9600 .
C10 H10C 0.9600 .
C11 C12 1.529(4) .
C11 C14 1.530(3) .
C11 C13 1.533(4) .
C12 H12A 0.9600 .
C12 H12B 0.9600 .
C12 H12C 0.9600 .
C13 H13A 0.9600 .
C13 H13B 0.9600 .
C13 H13C 0.9600 .
C14 H14A 0.9600 .
C14 H14B 0.9600 .
C14 H14C 0.9600 .
C15 C22 1.532(3) .
C15 C16 1.550(3) .
C16 C21 1.380(3) .
C16 C17 1.397(3) .
C17 C18 1.385(3) .
C17 H17 0.9300 .
C18 C19 1.375(4) .
C18 H18 0.9300 .
C19 C20 1.371(4) .
C19 H19 0.9300 .
C20 C21 1.395(4) .
C20 H20 0.9300 .
C21 H21 0.9300 .
C22 C27 1.385(3) .
C22 C23 1.396(3) .
C23 C24 1.381(3) .
C23 H23 0.9300 .
C24 C25 1.378(4) .
C24 H24 0.9300 .
C25 C26 1.375(4) .
C25 H25 0.9300 .
C26 C27 1.389(3) .
C26 H26 0.9300 .
C27 H27 0.9300 .
C28 C29 1.396(3) .
C28 C33 1.408(3) .
C29 C30 1.404(3) .
C29 C34 1.546(3) .
C30 C31 1.392(3) .
C30 H30 0.9300 .
C31 C32 1.387(3) .
C31 C38 1.544(3) .
C32 C33 1.393(3) .
C32 H32 0.9300 .
C33 C42 1.538(3) .
C34 C36 1.525(3) .
C34 C35 1.525(4) .
C34 C37 1.528(4) .
C35 H35A 0.9600 .
C35 H35B 0.9600 .
C35 H35C 0.9600 .
C36 H36A 0.9600 .
C36 H36B 0.9600 .
C36 H36C 0.9600 .
C37 H37A 0.9600 .
C37 H37B 0.9600 .
C37 H37C 0.9600 .
C38 C41 1.519(4) .
C38 C39 1.521(4) .
C38 C40 1.528(3) .
C39 H39A 0.9600 .
C39 H39B 0.9600 .
C39 H39C 0.9600 .
C40 H40A 0.9600 .
C40 H40B 0.9600 .
C40 H40C 0.9600 .
C41 H41A 0.9600 .
C41 H41B 0.9600 .
C41 H41C 0.9600 .
C42 C49 1.534(3) .
C42 C43 1.545(3) .
C43 C48 1.384(3) .
C43 C44 1.395(3) .
C44 C45 1.382(3) .
C44 H44 0.9300 .
C45 C46 1.380(4) .
C45 H45 0.9300 .
C46 C47 1.381(4) .
C46 H46 0.9300 .
C47 C48 1.392(3) .
C47 H47 0.9300 .
C48 H48 0.9300 .
C49 C50 1.391(3) .
C49 C54 1.394(4) .
C50 C51 1.376(4) .
C50 H50 0.9300 .
C51 C52 1.382(4) .
C51 H51 0.9300 .
C52 C53 1.378(4) .
C52 H52 0.9300 .
C53 C54 1.391(3) .
C53 H53 0.9300 .
C54 H54 0.9300 .
C59 C59 1.483(8) 2_566
C59 C60 1.529(5) .
C59 H59A 0.9700 .
C59 H59B 0.9700 .
C60 C61 1.449(6) .
C60 H60A 0.9700 .
C60 H60B 0.9700 .
C61 H61A 0.9600 .
C61 H61B 0.9600 .
C61 H61C 0.9600 .

loop_
_geom_torsion_atom_site_label_1
_geom_torsion_atom_site_label_2
_geom_torsion_atom_site_label_3
_geom_torsion_atom_site_label_4
_geom_torsion
_geom_torsion_site_symmetry_1
O1 C1 C2 C3 177.92(19) .
C6 C1 C2 C3 -2.0(3) .
O1 C1 C2 C7 -2.0(3) .
C6 C1 C2 C7 178.1(2) .
C1 C2 C3 C4 -0.2(3) .
C7 C2 C3 C4 179.7(2) .
C2 C3 C4 C5 1.3(3) .
C2 C3 C4 C11 179.7(2) .
C3 C4 C5 C6 -0.2(3) .
C11 C4 C5 C6 -178.5(2) .
O1 C1 C6 C5 -176.9(2) .
C2 C1 C6 C5 3.0(3) .
O1 C1 C6 C15 0.0(3) .
C2 C1 C6 C15 179.9(2) .
C4 C5 C6 C1 -1.9(3) .
C4 C5 C6 C15 -178.9(2) .
C3 C2 C7 C8 -121.5(2) .
C1 C2 C7 C8 58.4(3) .
C3 C2 C7 C9 -1.6(3) .
C1 C2 C7 C9 178.3(2) .
C3 C2 C7 C10 117.4(2) .
C1 C2 C7 C10 -62.6(3) .
C3 C4 C11 C12 52.4(3) .
C5 C4 C11 C12 -129.3(2) .
C3 C4 C11 C14 173.3(2) .
C5 C4 C11 C14 -8.4(3) .
C3 C4 C11 C13 -68.0(3) .
C5 C4 C11 C13 110.3(3) .
C1 C6 C15 N1 33.6(3) .
C5 C6 C15 N1 -149.5(2) .
C1 C6 C15 C22 -83.6(3) .
C5 C6 C15 C22 93.3(2) .
C1 C6 C15 C16 151.1(2) .
C5 C6 C15 C16 -32.1(3) .
N1 C15 C16 C21 -112.0(2) .
C22 C15 C16 C21 5.6(3) .
C6 C15 C16 C21 130.7(2) .
N1 C15 C16 C17 62.8(3) .
C22 C15 C16 C17 -179.6(2) .
C6 C15 C16 C17 -54.4(3) .
C21 C16 C17 C18 1.6(4) .
C15 C16 C17 C18 -173.5(2) .
C16 C17 C18 C19 -0.4(4) .
C17 C18 C19 C20 -0.8(4) .
C18 C19 C20 C21 0.6(4) .
C17 C16 C21 C20 -1.8(4) .
C15 C16 C21 C20 173.1(2) .
C19 C20 C21 C16 0.7(4) .
N1 C15 C22 C27 -136.1(2) .
C6 C15 C22 C27 -18.8(3) .
C16 C15 C22 C27 106.0(2) .
N1 C15 C22 C23 45.8(3) .
C6 C15 C22 C23 163.2(2) .
C16 C15 C22 C23 -72.0(3) .
C27 C22 C23 C24 -0.3(4) .
C15 C22 C23 C24 177.9(2) .
C22 C23 C24 C25 -0.7(4) .
C23 C24 C25 C26 0.8(4) .
C24 C25 C26 C27 -0.1(4) .
C23 C22 C27 C26 1.0(4) .
C15 C22 C27 C26 -177.1(2) .
C25 C26 C27 C22 -0.8(4) .
O2 C28 C29 C30 177.5(2) .
C33 C28 C29 C30 -1.3(4) .
O2 C28 C29 C34 -1.2(4) .
C33 C28 C29 C34 -180.0(2) .
C28 C29 C30 C31 -0.5(4) .
C34 C29 C30 C31 178.2(2) .
C29 C30 C31 C32 1.1(4) .
C29 C30 C31 C38 -177.6(2) .
C30 C31 C32 C33 0.2(4) .
C38 C31 C32 C33 178.9(2) .
C31 C32 C33 C28 -1.9(4) .
C31 C32 C33 C42 -179.0(2) .
O2 C28 C33 C32 -176.3(2) .
C29 C28 C33 C32 2.5(4) .
O2 C28 C33 C42 0.8(3) .
C29 C28 C33 C42 179.5(2) .
C28 C29 C34 C36 -176.4(2) .
C30 C29 C34 C36 4.9(3) .
C28 C29 C34 C35 64.2(3) .
C30 C29 C34 C35 -114.5(2) .
C28 C29 C34 C37 -56.8(3) .
C30 C29 C34 C37 124.5(2) .
C32 C31 C38 C41 42.3(3) .
C30 C31 C38 C41 -139.0(2) .
C32 C31 C38 C39 -77.7(3) .
C30 C31 C38 C39 101.0(3) .
C32 C31 C38 C40 163.4(2) .
C30 C31 C38 C40 -17.9(3) .
C32 C33 C42 N2 -141.1(2) .
C28 C33 C42 N2 41.9(3) .
C32 C33 C42 C49 101.1(3) .
C28 C33 C42 C49 -75.8(3) .
C32 C33 C42 C43 -21.8(3) .
C28 C33 C42 C43 161.2(2) .
N2 C42 C43 C48 -121.5(2) .
C49 C42 C43 C48 -1.9(3) .
C33 C42 C43 C48 120.4(2) .
N2 C42 C43 C44 59.4(3) .
C49 C42 C43 C44 179.0(2) .
C33 C42 C43 C44 -58.6(3) .
C48 C43 C44 C45 -0.6(4) .
C42 C43 C44 C45 178.6(2) .
C43 C44 C45 C46 0.2(4) .
C44 C45 C46 C47 0.4(4) .
C45 C46 C47 C48 -0.6(4) .
C44 C43 C48 C47 0.4(3) .
C42 C43 C48 C47 -178.7(2) .
C46 C47 C48 C43 0.2(4) .
N2 C42 C49 C50 27.4(3) .
C33 C42 C49 C50 144.4(2) .
C43 C42 C49 C50 -92.7(3) .
N2 C42 C49 C54 -155.1(2) .
C33 C42 C49 C54 -38.1(3) .
C43 C42 C49 C54 84.8(3) .
C54 C49 C50 C51 -1.0(4) .
C42 C49 C50 C51 176.7(2) .
C49 C50 C51 C52 0.3(4) .
C50 C51 C52 C53 0.2(4) .
C51 C52 C53 C54 0.0(4) .
C52 C53 C54 C49 -0.8(4) .
C50 C49 C54 C53 1.2(4) .
C42 C49 C54 C53 -176.5(2) .
C59 C59 C60 C61 70.2(6) 2_566
